data_4080646
loop_
_publ_author_name
'Kriechbaum, Margit'
'H\"olbling, Johanna'
'Stammler, Hans-Georg'
'List, Manuela'
'Berger, Raphael J. F.'
'Monkowius, Uwe'

_publ_section_title
;
 Unprecedented Large Temperature Dependence of Silver(I)--Silver(I)
 Distances in Some N-Heterocyclic Carbene Silver(I) Complex Salts
;
_journal_issue 10
_journal_name_full Organometallics
_journal_page_first 2876
_journal_paper_doi 10.1021/om300932r
_journal_volume 32
_journal_year 2013
_chemical_formula_sum 'C18 H32 Ag Cl N4 O4'
_chemical_formula_weight 511.80
_space_group_crystal_system orthorhombic
_space_group_IT_number 70
_space_group_name_Hall '-F 2uv 2vw'
_space_group_name_H-M_alt 'F d d d'
_symmetry_space_group_name_Hall '-F 2uv 2vw'
_symmetry_space_group_name_H-M 'F d d d :2'
_atom_sites_solution_hydrogens geom
_atom_sites_solution_primary direct
_atom_sites_solution_secondary difmap
_audit_creation_method 'APEX2 v2010.1-2'
_cell_angle_alpha 90
_cell_angle_beta 90
_cell_angle_gamma 90
_cell_formula_units_Z 16
_cell_length_a 9.5993(5)
_cell_length_b 24.1313(14)
_cell_length_c 41.716(2)
_cell_measurement_temperature 280.(2)
_cell_volume 9663.2(9)
_computing_structure_refinement 'SHELXL-97 (Sheldrick, 2008)'
_computing_structure_solution 'SHELXS-97 (Sheldrick, 2008)'
_diffrn_ambient_temperature 280.(2)
_diffrn_detector_area_resol_mean 8.3330
_diffrn_measured_fraction_theta_full 0.997
_diffrn_measured_fraction_theta_max 0.997
_diffrn_measurement_device_type 'SMART X2S'
_diffrn_measurement_method omega-scan
_diffrn_radiation_monochromator 'doubly curved silicon crystal'
_diffrn_radiation_source 'sealed MicroFocus tube'
_diffrn_radiation_type 'Mo K\a'
_diffrn_radiation_wavelength 0.71073
_diffrn_reflns_av_R_equivalents 0.0479
_diffrn_reflns_av_sigmaI/netI 0.0212
_diffrn_reflns_limit_h_max 11
_diffrn_reflns_limit_h_min -11
_diffrn_reflns_limit_k_max 28
_diffrn_reflns_limit_k_min -28
_diffrn_reflns_limit_l_max 49
_diffrn_reflns_limit_l_min -35
_diffrn_reflns_number 26101
_diffrn_reflns_theta_full 25.06
_diffrn_reflns_theta_max 25.06
_diffrn_reflns_theta_min 2.33
_exptl_absorpt_coefficient_mu 0.972
_exptl_absorpt_correction_T_max 0.67
_exptl_absorpt_correction_T_min 0.59
_exptl_absorpt_correction_type multi-scan
_exptl_absorpt_process_details
;
;
_exptl_crystal_colour colourless
_exptl_crystal_density_diffrn 1.407
_exptl_crystal_density_method 'not measured'
_exptl_crystal_description prism
_exptl_crystal_F_000 4224
_exptl_crystal_size_max 0.60
_exptl_crystal_size_mid 0.50
_exptl_crystal_size_min 0.45
_refine_diff_density_max 0.855
_refine_diff_density_min -0.481
_refine_ls_extinction_method none
_refine_ls_goodness_of_fit_ref 1.066
_refine_ls_hydrogen_treatment constr
_refine_ls_matrix_type full
_refine_ls_number_parameters 134
_refine_ls_number_reflns 2150
_refine_ls_number_restraints 0
_refine_ls_restrained_S_all 1.066
_refine_ls_R_factor_all 0.0542
_refine_ls_R_factor_gt 0.0424
_refine_ls_shift/su_max 0.001
_refine_ls_shift/su_mean 0.000
_refine_ls_structure_factor_coef Fsqd
_refine_ls_weighting_details 'calc w=1/[\s^2^(Fo^2^)+(0.0760P)^2^+24.7243P] where P=(Fo^2^+2Fc^2^)/3'
_refine_ls_weighting_scheme calc
_refine_ls_wR_factor_gt 0.1190
_refine_ls_wR_factor_ref 0.1288
_reflns_number_gt 1693
_reflns_number_total 2150
_reflns_threshold_expression >2sigma(I)
_cod_data_source_file om300932r_si_002.cif
_cod_data_source_block iPr2Im2AgClO4_280K
_cod_database_code 4080646

loop_
_space_group_symop_operation_xyz
'x, y, z'
'x, -y+1/4, -z+1/4'
'-x+1/4, y, -z+1/4'
'-x+1/4, -y+1/4, z'
'x, y+1/2, z+1/2'
'x, -y+3/4, -z+3/4'
'-x+1/4, y+1/2, -z+3/4'
'-x+1/4, -y+3/4, z+1/2'
'x+1/2, y, z+1/2'
'x+1/2, -y+1/4, -z+3/4'
'-x+3/4, y, -z+3/4'
'-x+3/4, -y+1/4, z+1/2'
'x+1/2, y+1/2, z'
'x+1/2, -y+3/4, -z+1/4'
'-x+3/4, y+1/2, -z+1/4'
'-x+3/4, -y+3/4, z'
'-x, -y, -z'
'-x, y-1/4, z-1/4'
'x-1/4, -y, z-1/4'
'x-1/4, y-1/4, -z'
'-x, -y+1/2, -z+1/2'
'-x, y+1/4, z+1/4'
'x-1/4, -y+1/2, z+1/4'
'x-1/4, y+1/4, -z+1/2'
'-x+1/2, -y, -z+1/2'
'-x+1/2, y-1/4, z+1/4'
'x+1/4, -y, z+1/4'
'x+1/4, y-1/4, -z+1/2'
'-x+1/2, -y+1/2, -z'
'-x+1/2, y+1/4, z-1/4'
'x+1/4, -y+1/2, z-1/4'
'x+1/4, y+1/4, -z'

loop_
_atom_site_type_symbol
_atom_site_label
_atom_site_fract_x
_atom_site_fract_y
_atom_site_fract_z
_atom_site_U_iso_or_equiv
_atom_site_adp_type
_atom_site_calc_flag
_atom_site_refinement_flags
_atom_site_occupancy
_atom_site_disorder_group
Ag Ag1A 0.2982(5) 0.125 0.125 0.0561(6) Uani d SP 0.889(16) 1
Ag Ag1B 0.345(3) 0.125 0.125 0.0561(6) Uani d SP 0.111(16) 2
Cl Cl1 0.625 0.125 0.94580(5) 0.1011(7) Uani d S 1.0 .
C C4 0.2280(10) -0.0551(3) 0.1667(3) 0.163(4) Uani d . 1.0 .
H H4A 0.2124 -0.0813 0.1498 0.245 Uiso calc R 1.0 .
H H4B 0.1405 -0.0399 0.1735 0.245 Uiso calc R 1.0 .
H H4C 0.2721 -0.0734 0.1845 0.245 Uiso calc R 1.0 .
N N1 0.3473(4) 0.11775(15) 0.19816(8) 0.0604(8) Uani d . 1.0 .
N N2 0.3279(4) 0.03611(15) 0.17815(9) 0.0681(9) Uani d . 1.0 .
C C1 0.3215(4) 0.09053(18) 0.17057(9) 0.0591(9) Uani d . 1.0 .
C C3 0.3718(5) 0.0809(3) 0.22248(11) 0.0774(13) Uani d . 1.0 .
H H3 0.3936 0.0896 0.2436 0.093 Uiso calc R 1.0 .
C C2 0.3585(5) 0.0300(2) 0.21027(13) 0.0801(14) Uani d . 1.0 .
H H2 0.3681 -0.0032 0.2213 0.096 Uiso calc R 1.0 .
C C5 0.3199(6) -0.0095(2) 0.15487(14) 0.0854(14) Uani d . 1.0 .
H H5 0.2765 0.0054 0.1354 0.102 Uiso calc R 1.0 .
C C6 0.4588(8) -0.0284(4) 0.1460(2) 0.153(4) Uani d . 1.0 .
H H6A 0.4514 -0.058 0.1307 0.23 Uiso calc R 1.0 .
H H6B 0.5067 -0.0413 0.1648 0.23 Uiso calc R 1.0 .
H H6C 0.5097 0.0018 0.1366 0.23 Uiso calc R 1.0 .
C C7 0.3590(5) 0.1785(2) 0.20060(12) 0.0710(12) Uani d . 1.0 .
H H7 0.3159 0.1945 0.1814 0.085 Uiso calc R 1.0 .
C C8 0.5092(6) 0.1953(2) 0.20067(18) 0.111(2) Uani d . 1.0 .
H H8A 0.5527 0.1825 0.22 0.166 Uiso calc R 1.0 .
H H8B 0.5159 0.2349 0.1995 0.166 Uiso calc R 1.0 .
H H8C 0.5554 0.1792 0.1825 0.166 Uiso calc R 1.0 .
C C9 0.2807(7) 0.2001(3) 0.22925(16) 0.113(2) Uani d . 1.0 .
H H9A 0.1841 0.1903 0.2274 0.17 Uiso calc R 1.0 .
H H9B 0.2896 0.2396 0.2302 0.17 Uiso calc R 1.0 .
H H9C 0.3185 0.184 0.2484 0.17 Uiso calc R 1.0 .
O O1 0.6320(14) 0.0870(6) 0.9254(4) 0.384(12) Uani d . 1.0 .
O O2 0.5125(15) 0.1240(6) 0.9610(3) 0.412(13) Uani d . 1.0 .

loop_
_atom_site_aniso_label
_atom_site_aniso_U_11
_atom_site_aniso_U_22
_atom_site_aniso_U_33
_atom_site_aniso_U_12
_atom_site_aniso_U_13
_atom_site_aniso_U_23
Ag1A 0.0654(16) 0.0565(3) 0.0463(3) 0 0 0.00341(18)
Ag1B 0.0654(16) 0.0565(3) 0.0463(3) 0 0 0.00341(18)
Cl1 0.137(2) 0.1023(15) 0.0644(11) 0.0371(13) 0 0
C4 0.169(8) 0.109(6) 0.211(10) -0.064(6) 0.022(7) -0.015(6)
N1 0.0613(19) 0.072(2) 0.0480(18) -0.0001(15) -0.0001(15) -0.0010(16)
N2 0.076(2) 0.065(2) 0.064(2) -0.0032(18) -0.0053(18) 0.0103(18)
C1 0.065(2) 0.061(2) 0.051(2) 0.0016(19) 0.0018(19) 0.0041(19)
C3 0.079(3) 0.105(4) 0.048(2) 0.002(3) -0.004(2) 0.012(2)
C2 0.085(3) 0.085(4) 0.070(3) -0.002(3) -0.004(2) 0.030(3)
C5 0.100(4) 0.059(3) 0.097(4) -0.010(3) -0.010(3) 0.005(3)
C6 0.121(6) 0.159(8) 0.180(9) -0.006(5) 0.015(5) -0.089(7)
C7 0.075(3) 0.074(3) 0.064(3) 0.009(2) 0.002(2) -0.010(2)
C8 0.092(4) 0.081(4) 0.160(6) -0.007(3) 0.031(4) -0.016(4)
C9 0.103(5) 0.128(5) 0.109(5) 0.014(4) 0.020(4) -0.040(4)
O1 0.281(11) 0.50(3) 0.365(16) -0.142(17) 0.110(13) -0.284(17)
O2 0.384(15) 0.65(3) 0.202(10) 0.300(18) 0.196(12) 0.151(13)

loop_
_atom_type_symbol
_atom_type_description
_atom_type_scat_dispersion_real
_atom_type_scat_dispersion_imag
_atom_type_scat_source
C C 0.0033 0.0016 'International Tables Vol C Tables 4.2.6.8 and 6.1.1.4'
H H 0.0000 0.0000 'International Tables Vol C Tables 4.2.6.8 and 6.1.1.4'
N N 0.0061 0.0033 'International Tables Vol C Tables 4.2.6.8 and 6.1.1.4'
O O 0.0106 0.0060 'International Tables Vol C Tables 4.2.6.8 and 6.1.1.4'
Cl Cl 0.1484 0.1585 'International Tables Vol C Tables 4.2.6.8 and 6.1.1.4'
Ag Ag -0.8971 1.1015 'International Tables Vol C Tables 4.2.6.8 and 6.1.1.4'

loop_
_geom_angle_atom_site_label_1
_geom_angle_atom_site_label_2
_geom_angle_atom_site_label_3
_geom_angle_site_symmetry_1
_geom_angle_site_symmetry_3
_geom_angle
C1 Ag1A C1 2 . 167.7(4)
C1 Ag1A Ag1A 2 3 96.15(18)
C1 Ag1A Ag1A . 3 96.15(18)
C1 Ag1B C1 2 . 167.5(14)
O2 Cl1 O2 . 4_655 119.1(14)
O2 Cl1 O1 . 4_655 108.2(9)
O2 Cl1 O1 4_655 4_655 112.1(10)
O2 Cl1 O1 . . 112.1(10)
O2 Cl1 O1 4_655 . 108.2(9)
O1 Cl1 O1 4_655 . 94.4(18)
C5 C4 H4A . . 109.5
C5 C4 H4B . . 109.5
H4A C4 H4B . . 109.5
C5 C4 H4C . . 109.5
H4A C4 H4C . . 109.5
H4B C4 H4C . . 109.5
C1 N1 C3 . . 110.3(4)
C1 N1 C7 . . 123.9(4)
C3 N1 C7 . . 125.6(4)
C1 N2 C2 . . 109.9(4)
C1 N2 C5 . . 124.8(4)
C2 N2 C5 . . 124.9(4)
N1 C1 N2 . . 105.4(4)
N1 C1 Ag1A . . 127.1(3)
N2 C1 Ag1A . . 127.2(3)
N1 C1 Ag1B . . 124.3(4)
N2 C1 Ag1B . . 126.5(3)
Ag1A C1 Ag1B . . 12.4(5)
C2 C3 N1 . . 107.4(4)
C2 C3 H3 . . 126.3
N1 C3 H3 . . 126.3
C3 C2 N2 . . 107.1(4)
C3 C2 H2 . . 126.5
N2 C2 H2 . . 126.5
C6 C5 N2 . . 110.7(5)
C6 C5 C4 . . 113.3(6)
N2 C5 C4 . . 111.3(6)
C6 C5 H5 . . 107.1
N2 C5 H5 . . 107.1
C4 C5 H5 . . 107.1
C5 C6 H6A . . 109.5
C5 C6 H6B . . 109.5
H6A C6 H6B . . 109.5
C5 C6 H6C . . 109.5
H6A C6 H6C . . 109.5
H6B C6 H6C . . 109.5
N1 C7 C8 . . 110.0(4)
N1 C7 C9 . . 111.1(5)
C8 C7 C9 . . 112.7(5)
N1 C7 H7 . . 107.6
C8 C7 H7 . . 107.6
C9 C7 H7 . . 107.6
C7 C8 H8A . . 109.5
C7 C8 H8B . . 109.5
H8A C8 H8B . . 109.5
C7 C8 H8C . . 109.5
H8A C8 H8C . . 109.5
H8B C8 H8C . . 109.5
C7 C9 H9A . . 109.5
C7 C9 H9B . . 109.5
H9A C9 H9B . . 109.5
C7 C9 H9C . . 109.5
H9A C9 H9C . . 109.5
H9B C9 H9C . . 109.5

loop_
_geom_bond_atom_site_label_1
_geom_bond_atom_site_label_2
_geom_bond_site_symmetry_2
_geom_bond_distance
Ag1A C1 2 2.087(4)
Ag1A C1 . 2.087(4)
Ag1A Ag1A 3 3.325(10)
Ag1B C1 2 2.088(5)
Ag1B C1 . 2.088(5)
Cl1 O2 . 1.253(10)
Cl1 O2 4_655 1.253(10)
Cl1 O1 4_655 1.254(10)
Cl1 O1 . 1.254(10)
C4 C5 . 1.494(9)
C4 H4A . 0.96
C4 H4B . 0.96
C4 H4C . 0.96
N1 C1 . 1.348(5)
N1 C3 . 1.370(6)
N1 C7 . 1.475(6)
N2 C1 . 1.352(5)
N2 C2 . 1.380(6)
N2 C5 . 1.471(6)
C3 C2 . 1.334(8)
C3 H3 . 0.93
C2 H2 . 0.93
C5 C6 . 1.456(9)
C5 H5 . 0.98
C6 H6A . 0.96
C6 H6B . 0.96
C6 H6C . 0.96
C7 C8 . 1.498(7)
C7 C9 . 1.504(7)
C7 H7 . 0.98
C8 H8A . 0.96
C8 H8B . 0.96
C8 H8C . 0.96
C9 H9A . 0.96
C9 H9B . 0.96
C9 H9C . 0.96
